data_7230430
loop_
_publ_author_name
'Seiler, Vanessa Kristina'
'Callebaut, Kevin'
'Robeyns, Koen'
'Tumanov, Nikolay'
'Wouters, Johan'
'Champagne, Beno\^it'
'Leyssens, Tom'

_publ_section_title
;
 Acidochromic spiropyran--merocyanine stabilisation in the solid state
;
_journal_issue 24
_journal_name_full CrystEngComm
_journal_page_first 3318
_journal_paper_doi 10.1039/C8CE00291F
_journal_volume 20
_journal_year 2018
_chemical_formula_moiety 'C23 H22 N O 1+, Cl 1-'
_chemical_formula_sum 'C23 H22 Cl N O'
_chemical_formula_weight 363.86
_space_group_crystal_system monoclinic
_space_group_IT_number 14
_space_group_name_Hall '-P 2ybc'
_space_group_name_H-M_alt 'P 1 21/c 1'
_symmetry_space_group_name_Hall '-P 2ybc'
_symmetry_space_group_name_H-M 'P 1 21/c 1'
_atom_sites_solution_hydrogens difmap
_atom_sites_solution_primary dual
_atom_sites_solution_secondary dual
_audit_creation_method SHELXL-2016/6
_audit_update_record
;
2018-02-15 deposited with the CCDC.
2018-04-06 downloaded from the CCDC.
;
_cell_angle_alpha 90
_cell_angle_beta 92.410(4)
_cell_angle_gamma 90
_cell_formula_units_Z 4
_cell_length_a 17.6960(6)
_cell_length_b 15.1030(4)
_cell_length_c 6.9665(3)
_cell_measurement_reflns_used 5996
_cell_measurement_temperature 295(2)
_cell_measurement_theta_max 31.8360
_cell_measurement_theta_min 2.6600
_cell_volume 1860.24(11)
_computing_cell_refinement 'CrysAlisPro 1.171.38.46 (Rigaku OD, 2015)'
_computing_data_collection 'CrysAlisPro 1.171.38.46 (Rigaku OD, 2015)'
_computing_data_reduction 'CrysAlisPro 1.171.38.46 (Rigaku OD, 2015)'
_computing_structure_refinement 'SHELXL-2016/6 (Sheldrick, 2016)'
_computing_structure_solution 'SHELXT (Sheldrick, 2015)'
_diffrn_ambient_temperature 295(2)
_diffrn_detector_area_resol_mean 10.3712
_diffrn_measured_fraction_theta_full 0.999
_diffrn_measured_fraction_theta_max 1.000
_diffrn_measurement_device_type
;
Oxford Diffraction Xcalibur, Ruby, Gemini ultra
;
_diffrn_measurement_method '\w scans'
_diffrn_radiation_monochromator graphite
_diffrn_radiation_type MoK\a
_diffrn_radiation_wavelength 0.71073
_diffrn_reflns_av_unetI/netI 0.0283
_diffrn_reflns_Laue_measured_fraction_full 0.999
_diffrn_reflns_Laue_measured_fraction_max 1.000
_diffrn_reflns_limit_h_max 23
_diffrn_reflns_limit_h_min -23
_diffrn_reflns_limit_k_max 20
_diffrn_reflns_limit_k_min -20
_diffrn_reflns_limit_l_max 9
_diffrn_reflns_limit_l_min -8
_diffrn_reflns_number 6241
_diffrn_reflns_point_group_measured_fraction_full 0.999
_diffrn_reflns_point_group_measured_fraction_max 1.000
_diffrn_reflns_theta_full 25.242
_diffrn_reflns_theta_max 28.279
_diffrn_reflns_theta_min 2.304
_diffrn_source 'fine-focus sealed tube'
_exptl_absorpt_coefficient_mu 0.217
_exptl_absorpt_correction_T_max 0.989
_exptl_absorpt_correction_T_min 0.904
_exptl_absorpt_correction_type gaussian
_exptl_absorpt_process_details
;
CrysAlisPro 1.171.38.46 (Rigaku Oxford Diffraction, 2015)
Numerical absorption correction based on gaussian integration over
a multifaceted crystal model
Empirical absorption correction using spherical harmonics,
 implemented in SCALE3 ABSPACK scaling algorithm.
;
_exptl_crystal_colour red
_exptl_crystal_density_diffrn 1.299
_exptl_crystal_description plate
_exptl_crystal_F_000 768
_exptl_crystal_recrystallization_method 'Re-crystallisation from solvent: Dichlormethane'
_exptl_crystal_size_max 0.683
_exptl_crystal_size_mid 0.371
_exptl_crystal_size_min 0.049
_refine_diff_density_max 0.211
_refine_diff_density_min -0.236
_refine_diff_density_rms 0.048
_refine_ls_extinction_method none
_refine_ls_goodness_of_fit_ref 1.011
_refine_ls_hydrogen_treatment constr
_refine_ls_matrix_type full
_refine_ls_number_parameters 240
_refine_ls_number_reflns 6241
_refine_ls_number_restraints 0
_refine_ls_restrained_S_all 1.011
_refine_ls_R_factor_all 0.0588
_refine_ls_R_factor_gt 0.0409
_refine_ls_shift/su_max 0.001
_refine_ls_shift/su_mean 0.000
_refine_ls_structure_factor_coef Fsqd
_refine_ls_weighting_details 'w=1/[\s^2^(Fo^2^)+(0.0627P)^2^] where P=(Fo^2^+2Fc^2^)/3'
_refine_ls_weighting_scheme calc
_refine_ls_wR_factor_gt 0.0997
_refine_ls_wR_factor_ref 0.1049
_reflns_Friedel_coverage 0.000
_reflns_number_gt 4655
_reflns_number_total 6241
_reflns_threshold_expression 'I > 2\s(I)'
_cod_data_source_file c8ce00291f2.cif
_cod_data_source_block nt0141_Vanessa_KC-SPB_HCl_DCM11_300
_cod_depositor_comments 'Adding full bibliography for 7230424--7230439.cif.'
_cod_database_code 7230430
_shelx_shelxl_version_number 2016/6
_shelx_space_group_comment
;
The symmetry employed for this shelxl refinement is uniquely defined
by the following loop, which should always be used as a source of
symmetry information in preference to the above space-group names.
They are only intended as comments.
;
_shelx_estimated_absorpt_t_min 0.866
_shelx_estimated_absorpt_t_max 0.989

loop_
_space_group_symop_operation_xyz
'x, y, z'
'-x, y+1/2, -z+1/2'
'-x, -y, -z'
'x, -y-1/2, z-1/2'

loop_
_atom_site_label
_atom_site_type_symbol
_atom_site_fract_x
_atom_site_fract_y
_atom_site_fract_z
_atom_site_U_iso_or_equiv
_atom_site_adp_type
_atom_site_occupancy
_atom_site_site_symmetry_order
_atom_site_calc_flag
_atom_site_refinement_flags_posn
_atom_site_refinement_flags_adp
O1 O 0.21606(6) 0.78486(6) 0.27192(19) 0.0464(3) Uani 1 1 d . .
H1 H 0.200316 0.835883 0.275050 0.070 Uiso 1 1 calc R U
N20 N 0.11965(6) 0.49286(7) 0.25822(17) 0.0295(3) Uani 1 1 d . .
C2 C 0.29137(9) 0.78567(9) 0.2588(2) 0.0325(3) Uani 1 1 d . .
C3 C 0.33023(10) 0.86746(9) 0.2523(2) 0.0375(4) Uani 1 1 d . .
H3 H 0.303436 0.920317 0.257504 0.045 Uiso 1 1 calc R U
C4 C 0.40610(10) 0.86893(10) 0.2384(2) 0.0405(4) Uani 1 1 d . .
H4 H 0.430572 0.923333 0.233791 0.049 Uiso 1 1 calc R U
C5 C 0.44964(9) 0.79052(9) 0.2308(2) 0.0341(4) Uani 1 1 d . .
C6 C 0.41200(9) 0.70760(9) 0.2391(2) 0.0301(3) Uani 1 1 d . .
C7 C 0.33061(9) 0.70520(9) 0.2530(2) 0.0298(3) Uani 1 1 d . .
C8 C 0.29346(9) 0.62072(8) 0.2583(2) 0.0320(3) Uani 1 1 d . .
H8 H 0.325998 0.572340 0.261037 0.038 Uiso 1 1 calc R U
C9 C 0.21964(8) 0.59967(9) 0.2600(2) 0.0333(3) Uani 1 1 d . .
H9 H 0.184451 0.645395 0.260586 0.040 Uiso 1 1 calc R U
C10 C 0.19277(8) 0.51106(8) 0.2608(2) 0.0286(3) Uani 1 1 d . .
C11 C 0.23808(8) 0.42467(8) 0.2656(2) 0.0298(3) Uani 1 1 d . .
C12 C 0.28505(10) 0.41372(10) 0.0861(2) 0.0403(4) Uani 1 1 d . .
H12A H 0.304250 0.354344 0.081184 0.060 Uiso 1 1 calc R U
H12B H 0.326526 0.454737 0.092086 0.060 Uiso 1 1 calc R U
H12C H 0.253678 0.425236 -0.026903 0.060 Uiso 1 1 calc R U
C13 C 0.28692(10) 0.41631(10) 0.4524(2) 0.0391(4) Uani 1 1 d . .
H13A H 0.256339 0.427512 0.560356 0.059 Uiso 1 1 calc R U
H13B H 0.327414 0.458591 0.451494 0.059 Uiso 1 1 calc R U
H13C H 0.307535 0.357602 0.461971 0.059 Uiso 1 1 calc R U
C14 C 0.17495(8) 0.35727(9) 0.2631(2) 0.0311(3) Uani 1 1 d . .
C15 C 0.17615(10) 0.26567(9) 0.2638(3) 0.0406(4) Uani 1 1 d . .
H15 H 0.221867 0.235241 0.266570 0.049 Uiso 1 1 calc R U
C16 C 0.10857(11) 0.22020(10) 0.2604(3) 0.0484(4) Uani 1 1 d . .
H16 H 0.108787 0.158619 0.260835 0.058 Uiso 1 1 calc R U
C17 C 0.04087(11) 0.26488(10) 0.2565(3) 0.0511(4) Uani 1 1 d . .
H17 H -0.003955 0.232684 0.254041 0.061 Uiso 1 1 calc R U
C18 C 0.03749(9) 0.35686(9) 0.2560(2) 0.0408(4) Uani 1 1 d . .
H18 H -0.008241 0.387264 0.253759 0.049 Uiso 1 1 calc R U
C19 C 0.10608(8) 0.40019(8) 0.2591(2) 0.0307(3) Uani 1 1 d . .
C21 C 0.05888(9) 0.55800(9) 0.2537(3) 0.0434(4) Uani 1 1 d . .
H21A H 0.061699 0.593691 0.140151 0.065 Uiso 1 1 calc R U
H21B H 0.063926 0.595121 0.365326 0.065 Uiso 1 1 calc R U
H21C H 0.010986 0.528121 0.252488 0.065 Uiso 1 1 calc R U
C22 C 0.52886(10) 0.79366(11) 0.2153(2) 0.0436(4) Uani 1 1 d . .
H22 H 0.552855 0.848335 0.209993 0.052 Uiso 1 1 calc R U
C23 C 0.57071(10) 0.71860(11) 0.2081(3) 0.0472(4) Uani 1 1 d . .
H23 H 0.622877 0.721785 0.197886 0.057 Uiso 1 1 calc R U
C24 C 0.53500(10) 0.63717(11) 0.2160(3) 0.0481(4) Uani 1 1 d . .
H24 H 0.563552 0.585593 0.211006 0.058 Uiso 1 1 calc R U
C25 C 0.45822(9) 0.63150(9) 0.2311(2) 0.0408(4) Uani 1 1 d . .
H25 H 0.435835 0.575890 0.236362 0.049 Uiso 1 1 calc R U
Cl1 Cl 0.14449(2) 0.96676(2) 0.25943(7) 0.04440(13) Uani 1 1 d . .

loop_
_atom_site_aniso_label
_atom_site_aniso_U_11
_atom_site_aniso_U_22
_atom_site_aniso_U_33
_atom_site_aniso_U_23
_atom_site_aniso_U_13
_atom_site_aniso_U_12
O1 0.0387(7) 0.0265(5) 0.0742(8) -0.0006(6) 0.0052(7) 0.0010(4)
N20 0.0272(6) 0.0226(5) 0.0387(7) -0.0001(5) 0.0017(6) 0.0013(5)
C2 0.0351(9) 0.0303(7) 0.0323(9) 0.0001(6) 0.0021(7) -0.0025(6)
C3 0.0465(10) 0.0249(7) 0.0408(10) -0.0001(6) 0.0009(8) 0.0000(6)
C4 0.0474(10) 0.0286(8) 0.0455(11) 0.0004(7) 0.0012(8) -0.0117(7)
C5 0.0379(9) 0.0342(8) 0.0302(8) 0.0002(6) 0.0017(7) -0.0066(6)
C6 0.0350(9) 0.0288(7) 0.0266(8) 0.0009(5) 0.0017(6) -0.0044(6)
C7 0.0335(8) 0.0267(7) 0.0293(8) 0.0000(6) 0.0011(7) -0.0020(6)
C8 0.0344(8) 0.0246(7) 0.0369(9) -0.0004(6) 0.0018(7) -0.0004(6)
C9 0.0337(8) 0.0234(7) 0.0428(9) 0.0010(7) 0.0020(8) 0.0020(6)
C10 0.0290(7) 0.0260(7) 0.0307(8) 0.0007(6) 0.0019(7) 0.0010(5)
C11 0.0282(7) 0.0233(6) 0.0378(8) -0.0012(6) 0.0012(7) 0.0043(5)
C12 0.0393(10) 0.0362(9) 0.0461(10) -0.0027(7) 0.0091(8) 0.0052(7)
C13 0.0361(10) 0.0329(9) 0.0480(10) 0.0007(7) -0.0039(8) 0.0049(7)
C14 0.0344(8) 0.0246(7) 0.0344(8) -0.0012(6) 0.0022(7) 0.0001(6)
C15 0.0514(10) 0.0243(7) 0.0464(10) 0.0012(7) 0.0029(9) 0.0056(7)
C16 0.0665(12) 0.0250(7) 0.0538(11) 0.0001(8) 0.0015(11) -0.0082(8)
C17 0.0555(11) 0.0370(9) 0.0606(12) -0.0002(9) 0.0021(10) -0.0199(8)
C18 0.0350(9) 0.0352(8) 0.0521(10) -0.0008(8) 0.0018(9) -0.0070(6)
C19 0.0326(8) 0.0243(6) 0.0353(8) 0.0004(7) 0.0018(8) -0.0021(6)
C21 0.0297(8) 0.0319(7) 0.0686(11) 0.0014(9) 0.0026(9) 0.0071(6)
C22 0.0416(10) 0.0424(9) 0.0469(10) -0.0003(8) 0.0035(9) -0.0146(7)
C23 0.0321(9) 0.0562(10) 0.0538(11) -0.0014(9) 0.0067(9) -0.0070(8)
C24 0.0427(10) 0.0432(9) 0.0587(11) -0.0008(9) 0.0051(9) 0.0045(8)
C25 0.0379(9) 0.0315(8) 0.0533(11) 0.0023(7) 0.0047(8) -0.0023(7)
Cl1 0.0352(2) 0.0378(2) 0.0602(3) -0.0003(2) 0.0019(2) 0.00320(16)

loop_
_atom_type_symbol
_atom_type_description
_atom_type_scat_dispersion_real
_atom_type_scat_dispersion_imag
_atom_type_scat_source
C C 0.0033 0.0016 'International Tables Vol C Tables 4.2.6.8 and 6.1.1.4'
H H 0.0000 0.0000 'International Tables Vol C Tables 4.2.6.8 and 6.1.1.4'
Cl Cl 0.1484 0.1585 'International Tables Vol C Tables 4.2.6.8 and 6.1.1.4'
N N 0.0061 0.0033 'International Tables Vol C Tables 4.2.6.8 and 6.1.1.4'
O O 0.0106 0.0060 'International Tables Vol C Tables 4.2.6.8 and 6.1.1.4'

loop_
_geom_angle_atom_site_label_1
_geom_angle_atom_site_label_2
_geom_angle_atom_site_label_3
_geom_angle
C2 O1 H1 109.5
C10 N20 C19 111.74(11)
C10 N20 C21 125.52(11)
C19 N20 C21 122.75(12)
O1 C2 C7 119.32(12)
O1 C2 C3 119.74(13)
C7 C2 C3 120.94(14)
C4 C3 C2 120.16(14)
C4 C3 H3 119.9
C2 C3 H3 119.9
C3 C4 C5 122.25(14)
C3 C4 H4 118.9
C5 C4 H4 118.9
C22 C5 C4 121.26(14)
C22 C5 C6 120.11(14)
C4 C5 C6 118.63(14)
C25 C6 C5 116.24(14)
C25 C6 C7 124.14(13)
C5 C6 C7 119.62(13)
C2 C7 C8 122.81(14)
C2 C7 C6 118.40(12)
C8 C7 C6 118.79(12)
C9 C8 C7 130.99(13)
C9 C8 H8 114.5
C7 C8 H8 114.5
C8 C9 C10 123.24(13)
C8 C9 H9 118.4
C10 C9 H9 118.4
N20 C10 C9 121.56(12)
N20 C10 C11 109.54(11)
C9 C10 C11 128.90(13)
C14 C11 C10 100.82(11)
C14 C11 C13 110.11(12)
C10 C11 C13 111.34(12)
C14 C11 C12 110.02(12)
C10 C11 C12 111.96(12)
C13 C11 C12 112.04(13)
C11 C12 H12A 109.5
C11 C12 H12B 109.5
H12A C12 H12B 109.5
C11 C12 H12C 109.5
H12A C12 H12C 109.5
H12B C12 H12C 109.5
C11 C13 H13A 109.5
C11 C13 H13B 109.5
H13A C13 H13B 109.5
C11 C13 H13C 109.5
H13A C13 H13C 109.5
H13B C13 H13C 109.5
C19 C14 C15 118.91(14)
C19 C14 C11 109.61(11)
C15 C14 C11 131.48(14)
C16 C15 C14 119.01(15)
C16 C15 H15 120.5
C14 C15 H15 120.5
C17 C16 C15 120.70(14)
C17 C16 H16 119.7
C15 C16 H16 119.7
C16 C17 C18 121.88(15)
C16 C17 H17 119.1
C18 C17 H17 119.1
C19 C18 C17 115.88(15)
C19 C18 H18 122.1
C17 C18 H18 122.1
C18 C19 C14 123.62(13)
C18 C19 N20 128.08(13)
C14 C19 N20 108.30(12)
N20 C21 H21A 109.5
N20 C21 H21B 109.5
H21A C21 H21B 109.5
N20 C21 H21C 109.5
H21A C21 H21C 109.5
H21B C21 H21C 109.5
C23 C22 C5 121.37(14)
C23 C22 H22 119.3
C5 C22 H22 119.3
C22 C23 C24 119.33(16)
C22 C23 H23 120.3
C24 C23 H23 120.3
C25 C24 C23 120.96(15)
C25 C24 H24 119.5
C23 C24 H24 119.5
C24 C25 C6 121.99(14)
C24 C25 H25 119.0
C6 C25 H25 119.0

loop_
_geom_bond_atom_site_label_1
_geom_bond_atom_site_label_2
_geom_bond_distance
O1 C2 1.3398(18)
O1 H1 0.8200
N20 C10 1.3222(17)
N20 C19 1.4200(16)
N20 C21 1.4568(17)
C2 C7 1.4010(19)
C2 C3 1.4155(19)
C3 C4 1.350(2)
C3 H3 0.9300
C4 C5 1.415(2)
C4 H4 0.9300
C5 C22 1.411(2)
C5 C6 1.4207(19)
C6 C25 1.413(2)
C6 C7 1.448(2)
C7 C8 1.4364(18)
C8 C9 1.345(2)
C8 H8 0.9300
C9 C10 1.4204(18)
C9 H9 0.9300
C10 C11 1.5311(18)
C11 C14 1.5109(19)
C11 C13 1.537(2)
C11 C12 1.539(2)
C12 H12A 0.9600
C12 H12B 0.9600
C12 H12C 0.9600
C13 H13A 0.9600
C13 H13B 0.9600
C13 H13C 0.9600
C14 C19 1.380(2)
C14 C15 1.3835(18)
C15 C16 1.378(2)
C15 H15 0.9300
C16 C17 1.374(2)
C16 H16 0.9300
C17 C18 1.3904(19)
C17 H17 0.9300
C18 C19 1.378(2)
C18 H18 0.9300
C21 H21A 0.9600
C21 H21B 0.9600
C21 H21C 0.9600
C22 C23 1.356(2)
C22 H22 0.9300
C23 C24 1.385(2)
C23 H23 0.9300
C24 C25 1.370(2)
C24 H24 0.9300
C25 H25 0.9300
